data_2207152
loop_
_publ_author_name
'Tobias van Almsick'
'William S. Sheldrick'

_publ_section_title
;
 Bis(trimethylammonium) decaselenidotetragermanatomanganate(II)
;
_journal_coeditor_code BT6757
_journal_issue 11
_journal_name_full 'Acta Crystallographica Section E'
_journal_page_first m2348
_journal_page_last m2350
_journal_paper_doi 10.1107/S1600536805032770
_journal_volume 61
_journal_year 2005
_chemical_formula_iupac '(C3 H10 N)2 [Mn Ge4 Se10]'
_chemical_formula_moiety '2C3 H10 N +, Ge4 Mn Se10 2-'
_chemical_formula_sum 'C6 H20 Ge4 Mn N2 Se10'
_chemical_formula_weight 1255.14
_chemical_name_common 'not relevant'
_chemical_name_systematic
;
Bis(trimethylammonium) decaselenidotetragermanatomanganate(II)
;
_space_group_IT_number 82
_symmetry_cell_setting tetragonal
_symmetry_space_group_name_Hall 'I -4'
_symmetry_space_group_name_H-M 'I -4'
_atom_sites_solution_hydrogens geom
_atom_sites_solution_primary direct
_atom_sites_solution_secondary difmap
_audit_creation_method SHELXL-97
_cell_angle_alpha 90.00
_cell_angle_beta 90.00
_cell_angle_gamma 90.00
_cell_formula_units_Z 2
_cell_length_a 9.559(2)
_cell_length_b 9.559(2)
_cell_length_c 14.808(6)
_cell_measurement_reflns_used 22
_cell_measurement_temperature 293(2)
_cell_measurement_theta_max 12.908
_cell_measurement_theta_min 4.930
_cell_volume 1353.1(7)
_computing_cell_refinement R3m/V
_computing_data_collection 'R3m/V (Siemens, 1989)'
_computing_data_reduction 'XDISK (Siemens, 1989)'
_computing_molecular_graphics 'SHELXTL-Plus (Sheldrick, 1995)'
_computing_publication_material SHELXL97
_computing_structure_refinement 'SHELXL97 (Sheldrick, 1997)'
_computing_structure_solution 'SHELXS97 (Sheldrick, 1997)'
_diffrn_ambient_temperature 293(2)
_diffrn_measured_fraction_theta_full 1.000
_diffrn_measured_fraction_theta_max 1.000
_diffrn_measurement_device_type 'Siemens P4 four-circle'
_diffrn_measurement_method \w
_diffrn_radiation_monochromator graphite
_diffrn_radiation_source 'fine-focus sealed tube'
_diffrn_radiation_type MoK\a
_diffrn_radiation_wavelength 0.71073
_diffrn_reflns_av_R_equivalents 0.0250
_diffrn_reflns_av_sigmaI/netI 0.0284
_diffrn_reflns_limit_h_max 11
_diffrn_reflns_limit_h_min -1
_diffrn_reflns_limit_k_max 11
_diffrn_reflns_limit_k_min -1
_diffrn_reflns_limit_l_max 17
_diffrn_reflns_limit_l_min -1
_diffrn_reflns_number 945
_diffrn_reflns_theta_full 25.00
_diffrn_reflns_theta_max 24.95
_diffrn_reflns_theta_min 2.54
_diffrn_standards_decay_% 0.02
_diffrn_standards_interval_count 97
_diffrn_standards_number 3
_exptl_absorpt_coefficient_mu 18.294
_exptl_absorpt_correction_T_max 0.117
_exptl_absorpt_correction_T_min 0.069
_exptl_absorpt_correction_type psi-scan
_exptl_absorpt_process_details '(XPREP in SHELXTL-Plus; Sheldrick, 1995)'
_exptl_crystal_colour orange
_exptl_crystal_density_diffrn 3.081
_exptl_crystal_density_method 'not measured'
_exptl_crystal_description tetrahedron
_exptl_crystal_F_000 1126
_exptl_crystal_size_max 0.16
_exptl_crystal_size_mid 0.14
_exptl_crystal_size_min 0.12
_refine_diff_density_max 0.529
_refine_diff_density_min -0.586
_refine_ls_abs_structure_details 'Flack (1983), 242 Friedel pairs'
_refine_ls_abs_structure_Flack 0.00(5)
_refine_ls_extinction_method none
_refine_ls_goodness_of_fit_ref 1.089
_refine_ls_hydrogen_treatment constr
_refine_ls_matrix_type full
_refine_ls_number_parameters 59
_refine_ls_number_reflns 859
_refine_ls_number_restraints 0
_refine_ls_restrained_S_all 1.089
_refine_ls_R_factor_all 0.0318
_refine_ls_R_factor_gt 0.0269
_refine_ls_shift/su_max 0.002
_refine_ls_shift/su_mean 0.000
_refine_ls_structure_factor_coef Fsqd
_refine_ls_weighting_details 'calc w = 1/[\s^2^(Fo^2^)+(0.0368P)^2^] where P = (Fo^2^+2Fc^2^)/3'
_refine_ls_weighting_scheme calc
_refine_ls_wR_factor_gt 0.0633
_refine_ls_wR_factor_ref 0.0657
_reflns_number_gt 790
_reflns_number_total 859
_reflns_threshold_expression I>2\s(I)
_cod_data_source_file bt6757.cif
_cod_data_source_block I
_cod_depositor_comments
;
The following automatic conversions were performed:
'_symmetry_cell_setting' value 'Tetragonal' changed to 'tetragonal'
according to '/home/saulius/struct/CIF-dictionaries/cif_core.dic'
dictionary named 'cif_core.dic' version 2.4.1 from 2010-06-29.

Automatic conversion script
Id: cif_fix_enum 1527 2010-12-29 10:47:43Z saulius 

The following automatic conversions were performed:

'_chemical_melting_point' value 'not measured' was changed to '?' -
the value is undefined or not given.

Automatic conversion script
Id: cif_fix_values 1646 2011-03-28 12:23:43Z adriana 

The following automatic conversions were performed:

'_chemical_melting_point' value 'not measured' was changed to '?' -
the value is undefined or not given.

'_symmetry_cell_setting' value
'Tetragonal' changed to 'tetragonal' according to
/home/saulius/struct/CIF-dictionaries/cif_core.dic dictionary named
'cif_core.dic' version 2.4.1 from 2010-06-29.

Automatic conversion script
Id: cif_fix_values 1715 2011-07-08 13:25:40Z adriana 
;
_cod_original_cell_volume 1353.0(7)
_cod_database_code 2207152
_cod_database_fobs_code 2207152

loop_
_symmetry_equiv_pos_as_xyz
'x, y, z'
'-x, -y, z'
'y, -x, -z'
'-y, x, -z'
'x+1/2, y+1/2, z+1/2'
'-x+1/2, -y+1/2, z+1/2'
'y+1/2, -x+1/2, -z+1/2'
'-y+1/2, x+1/2, -z+1/2'

loop_
_atom_site_label
_atom_site_fract_x
_atom_site_fract_y
_atom_site_fract_z
_atom_site_U_iso_or_equiv
_atom_site_adp_type
_atom_site_calc_flag
_atom_site_refinement_flags
_atom_site_occupancy
_atom_site_type_symbol
Ge 0.17744(8) 0.91692(9) 0.91103(5) 0.0248(2) Uani d . 1 Ge
Se1 0.0000 1.0000 0.81435(7) 0.0338(3) Uani d S 1 Se
Se2 0.09687(9) 0.72754(9) 1.00028(7) 0.0342(2) Uani d . 1 Se
Se3 0.34837(10) 0.81447(9) 0.82588(6) 0.0375(3) Uani d . 1 Se
Mn 0.5000 1.0000 0.7500 0.0252(6) Uani d S 1 Mn
C1 0.4546(19) 0.6114(17) 1.0611(10) 0.073(5) Uani d P 0.75 C
H1A 0.4002 0.6786 1.0281 0.109 Uiso calc PR 0.75 H
H1B 0.5351 0.6566 1.0866 0.109 Uiso calc PR 0.75 H
H1C 0.3986 0.5721 1.1086 0.109 Uiso calc PR 0.75 H
N1 0.5000 0.5000 1.0000 0.159(14) Uani d S 1 N
C2 -0.112(2) 0.565(2) 0.801(2) 0.122(10) Uani d P 0.75 C
H2A -0.1942 0.5719 0.7643 0.183 Uiso calc PR 0.75 H
H2B -0.0835 0.6571 0.8198 0.183 Uiso calc PR 0.75 H
H2C -0.1322 0.5096 0.8537 0.183 Uiso calc PR 0.75 H
N2 0.0000 0.5000 0.7500 0.28(3) Uani d S 1 N

loop_
_atom_site_aniso_label
_atom_site_aniso_U_11
_atom_site_aniso_U_22
_atom_site_aniso_U_33
_atom_site_aniso_U_12
_atom_site_aniso_U_13
_atom_site_aniso_U_23
Ge 0.0265(4) 0.0242(4) 0.0238(4) 0.0012(4) 0.0063(4) -0.0014(4)
Se1 0.0406(7) 0.0406(7) 0.0204(6) 0.0046(7) 0.000 0.000
Se2 0.0375(5) 0.0259(4) 0.0391(5) 0.0051(4) 0.0116(5) 0.0051(4)
Se3 0.0435(5) 0.0254(5) 0.0437(5) 0.0060(4) 0.0232(5) 0.0030(4)
Mn 0.0266(8) 0.0266(8) 0.0226(14) 0.000 0.000 0.000
C1 0.079(11) 0.059(9) 0.081(12) -0.002(9) 0.001(10) -0.019(10)
N1 0.122(16) 0.122(16) 0.23(4) 0.000 0.000 0.000
C2 0.070(12) 0.100(18) 0.20(3) 0.028(14) -0.039(17) 0.025(19)
N2 0.31(6) 0.31(6) 0.23(7) 0.000 0.000 0.000

loop_
_atom_type_symbol
_atom_type_description
_atom_type_scat_dispersion_real
_atom_type_scat_dispersion_imag
_atom_type_scat_source
C C 0.0033 0.0016 'International Tables Vol C Tables 4.2.6.8 and 6.1.1.4'
H H 0.0000 0.0000 'International Tables Vol C Tables 4.2.6.8 and 6.1.1.4'
N N 0.0061 0.0033 'International Tables Vol C Tables 4.2.6.8 and 6.1.1.4'
Mn Mn 0.3368 0.7283 'International Tables Vol C Tables 4.2.6.8 and 6.1.1.4'
Ge Ge 0.1547 1.8001 'International Tables Vol C Tables 4.2.6.8 and 6.1.1.4'
Se Se -0.0929 2.2259 'International Tables Vol C Tables 4.2.6.8 and 6.1.1.4'

loop_
_geom_angle_atom_site_label_1
_geom_angle_atom_site_label_2
_geom_angle_atom_site_label_3
_geom_angle_site_symmetry_1
_geom_angle_site_symmetry_3
_geom_angle
_geom_angle_publ_flag
Se3 Ge Se2 . 4_667 110.26(5) yes
Se3 Ge Se1 . . 108.89(5) yes
Se2 Ge Se1 4_667 . 111.80(4) yes
Se3 Ge Se2 . . 102.29(5) yes
Se2 Ge Se2 4_667 . 111.93(4) yes
Se1 Ge Se2 . . 111.23(4) yes
Ge Se1 Ge . 2_575 105.21(6) yes
Ge Se2 Ge 3_467 . 104.76(5) yes
Ge Se3 Mn . . 110.58(4) yes
Se3 Mn Se3 2_675 8_656 101.19(2) ?
Se3 Mn Se3 2_675 . 127.73(5) yes
Se3 Mn Se3 8_656 . 101.19(2) yes
Se3 Mn Se3 2_675 7_466 101.19(2) ?
Se3 Mn Se3 8_656 7_466 127.73(5) ?
Se3 Mn Se3 . 7_466 101.19(2) ?
N1 C1 H1A . . 109.5 ?
N1 C1 H1B . . 109.5 ?
H1A C1 H1B . . 109.5 ?
N1 C1 H1C . . 109.5 ?
H1A C1 H1C . . 109.5 ?
H1B C1 H1C . . 109.5 ?
C1 N1 C1 4_657 . 112.5(7) ?
C1 N1 C1 4_657 2_665 112.5(7) ?
C1 N1 C1 . 2_665 103.6(14) ?
C1 N1 C1 4_657 3_567 103.6(14) ?
C1 N1 C1 . 3_567 112.5(7) ?
C1 N1 C1 2_665 3_567 112.5(7) ?
N2 C2 H2A . . 109.5 ?
N2 C2 H2B . . 109.5 ?
H2A C2 H2B . . 109.5 ?
N2 C2 H2C . . 109.5 ?
H2A C2 H2C . . 109.5 ?
H2B C2 H2C . . 109.5 ?
C2 N2 C2 8_556 7_456 117(2) ?
C2 N2 C2 8_556 2_565 105.9(9) ?
C2 N2 C2 7_456 2_565 105.9(9) ?
C2 N2 C2 8_556 . 105.9(9) ?
C2 N2 C2 7_456 . 105.9(9) ?
C2 N2 C2 2_565 . 117(2) ?

loop_
_geom_bond_atom_site_label_1
_geom_bond_atom_site_label_2
_geom_bond_site_symmetry_2
_geom_bond_distance
_geom_bond_publ_flag
Ge Se3 . 2.2843(12) yes
Ge Se2 4_667 2.3471(13) ?
Ge Se1 . 2.3574(11) yes
Ge Se2 . 2.3699(13) yes
Se1 Ge 2_575 2.3574(11) ?
Se2 Ge 3_467 2.3471(13) ?
Se3 Mn . 2.5512(10) yes
Mn Se3 2_675 2.5512(10) ?
Mn Se3 8_656 2.5512(10) ?
Mn Se3 7_466 2.5512(10) ?
C1 N1 . 1.463(13) ?
C1 H1A . 0.9600 ?
C1 H1B . 0.9600 ?
C1 H1C . 0.9600 ?
N1 C1 4_657 1.463(14) ?
N1 C1 2_665 1.463(13) ?
N1 C1 3_567 1.463(14) ?
C2 N2 . 1.45(2) ?
C2 H2A . 0.9600 ?
C2 H2B . 0.9600 ?
C2 H2C . 0.9600 ?
N2 C2 8_556 1.45(2) ?
N2 C2 7_456 1.45(2) ?
N2 C2 2_565 1.45(2) ?

loop_
_geom_torsion_atom_site_label_1
_geom_torsion_atom_site_label_2
_geom_torsion_atom_site_label_3
_geom_torsion_atom_site_label_4
_geom_torsion_site_symmetry_1
_geom_torsion_site_symmetry_4
_geom_torsion
Se3 Ge Se1 Ge . 2_575 174.85(5)
Se2 Ge Se1 Ge 4_667 2_575 -63.07(4)
Se2 Ge Se1 Ge . 2_575 62.87(3)
Se3 Ge Se2 Ge . 3_467 -179.05(5)
Se2 Ge Se2 Ge 4_667 3_467 62.93(4)
Se1 Ge Se2 Ge . 3_467 -62.94(6)
Se2 Ge Se3 Mn 4_667 . -46.50(6)
Se1 Ge Se3 Mn . . 76.50(5)
Se2 Ge Se3 Mn . . -165.70(4)
Ge Se3 Mn Se3 . 2_675 61.80(4)
Ge Se3 Mn Se3 . 8_656 175.57(5)
Ge Se3 Mn Se3 . 7_466 -51.97(3)
